data_7049977
loop_
_publ_author_name
'Chen, Qiang'
'Suo, Hongyi'
'Zhang, Wenjuan'
'Zhang, Randi'
'Solan, Gregory A.'
'Liang, Tongling'
'Sun, Wen-Hua'

_publ_section_title
;
 1,5-Naphthyl-linked bis(imino)pyridines as binucleating scaffolds for
 dicobalt ethylene oligo-/polymerization catalysts: exploring temperature
 and steric effects.
;
_journal_issue 23
_journal_name_full 'Dalton transactions (Cambridge, England : 2003)'
_journal_page_first 8264
_journal_page_last 8278
_journal_paper_doi 10.1039/c9dt01235d
_journal_volume 48
_journal_year 2019
_chemical_formula_moiety 'C48 H50 N6'
_chemical_formula_sum 'C48 H50 N6'
_chemical_formula_weight 710.94
_space_group_crystal_system triclinic
_space_group_IT_number 2
_space_group_name_Hall '-P 1'
_space_group_name_H-M_alt 'P -1'
_symmetry_space_group_name_Hall '-P 1'
_symmetry_space_group_name_H-M 'P -1'
_atom_sites_solution_hydrogens geom
_atom_sites_solution_primary direct
_audit_creation_date 2018-06-15
_audit_creation_method
;
Olex2 1.2
(compiled 2017.08.10 svn.r3458 for OlexSys, GUI svn.r5381)
;
_audit_update_record
;
2019-03-13 deposited with the CCDC.    2019-05-07 downloaded from the CCDC.
;
_cell_angle_alpha 84.30(3)
_cell_angle_beta 80.53(3)
_cell_angle_gamma 78.47(3)
_cell_formula_units_Z 1
_cell_length_a 7.6983(15)
_cell_length_b 11.726(2)
_cell_length_c 11.813(2)
_cell_measurement_reflns_used 2833
_cell_measurement_temperature 173.15
_cell_measurement_theta_max 27.4533
_cell_measurement_theta_min 1.7519
_cell_volume 1028.2(3)
_computing_molecular_graphics 'Olex2 (Dolomanov et al., 2009)'
_computing_publication_material 'Olex2 (Dolomanov et al., 2009)'
_computing_structure_refinement 'ShelXL (Sheldrick, 2015)'
_computing_structure_solution 'SIR2004 (Burla et al., 2007)'
_diffrn_ambient_temperature 173.1500
_diffrn_measured_fraction_theta_full 0.997
_diffrn_measured_fraction_theta_max 0.993
_diffrn_measurement_device_type 'multiwire proportional'
_diffrn_measurement_method 'phi and omega scans'
_diffrn_radiation_monochromator graphite
_diffrn_radiation_type MoK\a
_diffrn_radiation_wavelength 0.71073
_diffrn_reflns_av_R_equivalents 0.0600
_diffrn_reflns_av_unetI/netI 0.0586
_diffrn_reflns_Laue_measured_fraction_full 0.997
_diffrn_reflns_Laue_measured_fraction_max 0.993
_diffrn_reflns_limit_h_max 9
_diffrn_reflns_limit_h_min -9
_diffrn_reflns_limit_k_max 15
_diffrn_reflns_limit_k_min -15
_diffrn_reflns_limit_l_max 15
_diffrn_reflns_limit_l_min -15
_diffrn_reflns_number 14754
_diffrn_reflns_point_group_measured_fraction_full 0.997
_diffrn_reflns_point_group_measured_fraction_max 0.993
_diffrn_reflns_theta_full 25.242
_diffrn_reflns_theta_max 27.446
_diffrn_reflns_theta_min 1.752
_exptl_absorpt_coefficient_mu 0.068
_exptl_absorpt_correction_T_max 1.00000
_exptl_absorpt_correction_T_min 0.75531
_exptl_absorpt_correction_type multi-scan
_exptl_crystal_colour Colorless
_exptl_crystal_density_diffrn 1.148
_exptl_crystal_description Prism
_exptl_crystal_F_000 380
_exptl_crystal_size_max 0.211
_exptl_crystal_size_mid 0.107
_exptl_crystal_size_min 0.049
_refine_diff_density_max 0.194
_refine_diff_density_min -0.211
_refine_diff_density_rms 0.041
_refine_ls_extinction_method none
_refine_ls_goodness_of_fit_ref 1.264
_refine_ls_hydrogen_treatment constr
_refine_ls_matrix_type full
_refine_ls_number_parameters 268
_refine_ls_number_reflns 4664
_refine_ls_number_restraints 64
_refine_ls_restrained_S_all 1.269
_refine_ls_R_factor_all 0.1357
_refine_ls_R_factor_gt 0.1107
_refine_ls_shift/su_max 0.001
_refine_ls_shift/su_mean 0.000
_refine_ls_structure_factor_coef Fsqd
_refine_ls_weighting_details 'w=1/[\s^2^(Fo^2^)+(0.0436P)^2^+0.7006P] where P=(Fo^2^+2Fc^2^)/3'
_refine_ls_weighting_scheme calc
_refine_ls_wR_factor_gt 0.1945
_refine_ls_wR_factor_ref 0.2069
_reflns_Friedel_coverage 0.000
_reflns_number_gt 3719
_reflns_number_total 4664
_reflns_threshold_expression 'I > 2\s(I)'
_cod_data_source_file c9dt01235d2.cif
_cod_data_source_block L2
_cod_depositor_comments 'Adding full bibliography for 7049977--7049979.cif.'
_cod_original_cell_volume 1028.1(4)
_cod_database_code 7049977
_shelx_shelxl_version_number 2016/6
_shelx_space_group_comment
;
The symmetry employed for this shelxl refinement is uniquely defined
by the following loop, which should always be used as a source of
symmetry information in preference to the above space-group names.
They are only intended as comments.
;
_olex2_refinement_description
;
1. Fixed Uiso
 At 1.2 times of:
  All C(H) groups, All C(H,H) groups
 At 1.5 times of:
  All C(H,H,H) groups
2. Restrained distances
 C22-C21 = C22a-C21a
 1.54 with sigma of 0.01
 C21-C20 = C21a-C20
 1.51 with sigma of 0.01
3. Uiso/Uaniso restraints and constraints
C22 \\sim C22a \\sim C21a \\sim C21: within 1.7A with sigma of 0.02 and sigma
for terminal atoms of 0.04
Uanis(C22a) \\sim Ueq, Uanis(C22) \\sim Ueq, Uanis(C21a) \\sim Ueq, Uanis(C21)
\\sim Ueq: with sigma of 0.01 and sigma for terminal atoms of 0.02
4. Others
 Sof(C22)=Sof(H22d)=Sof(H22e)=Sof(H22f)=Sof(C21)=Sof(H21c)=Sof(H21d)=1-FVAR(1)
 Sof(C21a)=Sof(H21a)=Sof(H21b)=Sof(C22a)=Sof(H22a)=Sof(H22b)=Sof(H22c)=FVAR(1)
5.a Secondary CH2 refined with riding coordinates:
 C21a(H21a,H21b), C23(H23a,H23b), C21(H21c,H21d)
5.b Aromatic/amide H refined with riding coordinates:
 C6(H6), C4(H4), C5(H5), C14(H14), C12(H12), C17(H17), C11(H11), C18(H18),
 C19(H19)
5.c Idealised Me refined as rotating group:
 C1(H1a,H1b,H1c), C9(H9a,H9b,H9c), C24(H24a,H24b,H24c), C22a(H22a,H22b,H22c),
 C22(H22d,H22e,H22f)
;
_olex2_submission_special_instructions 'No special instructions were received'

loop_
_space_group_symop_operation_xyz
'x, y, z'
'-x, -y, -z'

loop_
_atom_site_label
_atom_site_type_symbol
_atom_site_fract_x
_atom_site_fract_y
_atom_site_fract_z
_atom_site_U_iso_or_equiv
_atom_site_adp_type
_atom_site_occupancy
_atom_site_site_symmetry_order
_atom_site_calc_flag
_atom_site_refinement_flags_posn
_atom_site_refinement_flags_adp
_atom_site_refinement_flags_occupancy
_atom_site_disorder_assembly
_atom_site_disorder_group
N2 N 0.7076(3) 0.61307(19) 0.2932(2) 0.0383(6) Uani 1 1 d . . . . .
N1 N 0.5180(3) 0.41305(19) 0.1678(2) 0.0384(6) Uani 1 1 d . . . . .
N3 N 0.9275(4) 0.8442(2) 0.3245(2) 0.0552(8) Uani 1 1 d . . . . .
C7 C 0.7661(4) 0.7147(2) 0.2663(2) 0.0368(6) Uani 1 1 d . . . . .
C2 C 0.5708(4) 0.4586(2) 0.2469(2) 0.0371(6) Uani 1 1 d . . . . .
C3 C 0.6251(4) 0.5750(2) 0.2161(2) 0.0357(6) Uani 1 1 d . . . . .
C15 C 0.4513(4) 0.3061(2) 0.1934(2) 0.0376(7) Uani 1 1 d . . . . .
C6 C 0.7403(4) 0.7815(2) 0.1648(3) 0.0420(7) Uani 1 1 d . . . . .
H6 H 0.782130 0.851404 0.148786 0.050 Uiso 1 1 calc R . . . .
C4 C 0.5928(4) 0.6382(2) 0.1133(3) 0.0429(7) Uani 1 1 d . . . . .
H4 H 0.532637 0.610527 0.062828 0.051 Uiso 1 1 calc R . . . .
C8 C 0.8663(4) 0.7500(2) 0.3512(2) 0.0402(7) Uani 1 1 d . . . . .
C5 C 0.6518(4) 0.7431(3) 0.0876(3) 0.0468(8) Uani 1 1 d . . . . .
H5 H 0.632118 0.787032 0.019404 0.056 Uiso 1 1 calc R . . . .
C13 C 0.9483(4) 0.9783(3) 0.4654(3) 0.0440(8) Uani 1 1 d . . . . .
C16 C 0.2666(4) 0.3139(3) 0.2276(2) 0.0417(7) Uani 1 1 d . . . . .
C10 C 1.0317(5) 0.8825(3) 0.3977(3) 0.0480(8) Uani 1 1 d . . . . .
C1 C 0.5808(5) 0.4059(3) 0.3668(3) 0.0534(9) Uani 1 1 d . . . . .
H1A H 0.486240 0.447982 0.418955 0.080 Uiso 1 1 calc GR . . . .
H1B H 0.694551 0.410215 0.387749 0.080 Uiso 1 1 calc GR . . . .
H1C H 0.568092 0.325779 0.370740 0.080 Uiso 1 1 calc GR . . . .
C14 C 0.7643(5) 1.0309(3) 0.4669(3) 0.0529(9) Uani 1 1 d . . . . .
H14 H 0.695170 1.003738 0.421702 0.063 Uiso 1 1 calc R . . . .
C20 C 0.5663(4) 0.1993(3) 0.1756(3) 0.0524(9) Uani 1 1 d D . . . .
C12 C 1.3110(5) 0.8784(3) 0.4649(3) 0.0550(9) Uani 1 1 d . . . . .
H12 H 1.431473 0.845035 0.463447 0.066 Uiso 1 1 calc R . . . .
C17 C 0.2003(5) 0.2106(3) 0.2453(3) 0.0549(9) Uani 1 1 d . . . . .
H17 H 0.078314 0.213346 0.269268 0.066 Uiso 1 1 calc R . . . .
C11 C 1.2079(5) 0.8358(3) 0.3977(3) 0.0566(9) Uani 1 1 d . . . . .
H11 H 1.261082 0.774331 0.352089 0.068 Uiso 1 1 calc R . . . .
C9 C 0.8865(5) 0.6745(3) 0.4592(3) 0.0560(9) Uani 1 1 d . . . . .
H9A H 0.942097 0.711523 0.508818 0.084 Uiso 1 1 calc GR . . . .
H9B H 0.959953 0.600448 0.440940 0.084 Uiso 1 1 calc GR . . . .
H9C H 0.770618 0.663065 0.497382 0.084 Uiso 1 1 calc GR . . . .
C18 C 0.3111(6) 0.1047(3) 0.2282(3) 0.0669(11) Uani 1 1 d . . . . .
H18 H 0.263762 0.036715 0.239273 0.080 Uiso 1 1 calc R . . . .
C19 C 0.4908(6) 0.0989(3) 0.1949(4) 0.0687(11) Uani 1 1 d . . . . .
H19 H 0.564812 0.026395 0.184806 0.082 Uiso 1 1 calc R . . . .
C24 C 0.1057(5) 0.4911(3) 0.1255(3) 0.0683(11) Uani 1 1 d . . . . .
H24A H 0.216332 0.503841 0.079993 0.102 Uiso 1 1 calc GR . . . .
H24B H 0.026502 0.564655 0.137434 0.102 Uiso 1 1 calc GR . . . .
H24C H 0.050745 0.443187 0.086188 0.102 Uiso 1 1 calc GR . . . .
C21A C 0.7672(8) 0.1822(8) 0.1542(7) 0.064(2) Uani 0.629(9) 1 d D U P A 1
H21A H 0.820128 0.109482 0.192316 0.077 Uiso 0.629(9) 1 calc R . P A 1
H21B H 0.808036 0.245969 0.181873 0.077 Uiso 0.629(9) 1 calc R . P A 1
C23 C 0.1430(4) 0.4300(3) 0.2414(3) 0.0521(8) Uani 1 1 d . . . . .
H23A H 0.196566 0.479141 0.281491 0.063 Uiso 1 1 calc R . . . .
H23B H 0.030745 0.418513 0.287737 0.063 Uiso 1 1 calc R . . . .
C22A C 0.8168(10) 0.1796(9) 0.0234(7) 0.118(4) Uani 0.629(9) 1 d D U P A 1
H22A H 0.767888 0.253531 -0.012405 0.178 Uiso 0.629(9) 1 calc GR . P A 1
H22B H 0.768744 0.119115 -0.002712 0.178 Uiso 0.629(9) 1 calc GR . P A 1
H22C H 0.944923 0.164552 0.003432 0.178 Uiso 0.629(9) 1 calc GR . P A 1
C22 C 0.8945(14) 0.0999(8) 0.0825(11) 0.070(4) Uani 0.371(9) 1 d D U P A 2
H22D H 0.868349 0.069903 0.015747 0.105 Uiso 0.371(9) 1 calc GR . P A 2
H22E H 0.889950 0.041924 0.145798 0.105 Uiso 0.371(9) 1 calc GR . P A 2
H22F H 1.012115 0.118928 0.066583 0.105 Uiso 0.371(9) 1 calc GR . P A 2
C21 C 0.7557(11) 0.2098(10) 0.1135(11) 0.058(4) Uani 0.371(9) 1 d D U P A 2
H21C H 0.741340 0.257778 0.042714 0.070 Uiso 0.371(9) 1 calc R . P A 2
H21D H 0.807447 0.252856 0.161205 0.070 Uiso 0.371(9) 1 calc R . P A 2

loop_
_atom_site_aniso_label
_atom_site_aniso_U_11
_atom_site_aniso_U_22
_atom_site_aniso_U_33
_atom_site_aniso_U_23
_atom_site_aniso_U_13
_atom_site_aniso_U_12
N2 0.0467(14) 0.0359(12) 0.0361(13) -0.0058(10) -0.0063(11) -0.0153(11)
N1 0.0426(14) 0.0355(12) 0.0418(14) -0.0061(10) -0.0111(11) -0.0133(11)
N3 0.085(2) 0.0453(15) 0.0488(16) 0.0026(12) -0.0269(15) -0.0337(15)
C7 0.0443(16) 0.0336(14) 0.0360(15) -0.0071(12) -0.0047(12) -0.0140(12)
C2 0.0370(15) 0.0364(14) 0.0408(16) -0.0053(12) -0.0075(12) -0.0108(12)
C3 0.0388(15) 0.0362(14) 0.0348(15) -0.0081(12) -0.0065(12) -0.0101(12)
C15 0.0452(17) 0.0324(14) 0.0415(16) -0.0007(12) -0.0166(13) -0.0146(13)
C6 0.0563(19) 0.0310(14) 0.0428(17) -0.0048(12) -0.0120(14) -0.0128(13)
C4 0.0524(18) 0.0373(15) 0.0447(17) -0.0056(13) -0.0151(14) -0.0139(14)
C8 0.0515(18) 0.0388(15) 0.0353(16) -0.0051(12) -0.0079(13) -0.0179(14)
C5 0.068(2) 0.0373(16) 0.0403(17) -0.0013(13) -0.0176(15) -0.0138(15)
C13 0.064(2) 0.0396(16) 0.0386(17) 0.0104(13) -0.0193(15) -0.0297(15)
C16 0.0458(17) 0.0498(17) 0.0340(15) 0.0014(13) -0.0116(13) -0.0173(14)
C10 0.072(2) 0.0413(17) 0.0402(17) 0.0087(13) -0.0196(16) -0.0295(16)
C1 0.073(2) 0.0557(19) 0.0433(18) 0.0053(15) -0.0177(16) -0.0358(18)
C14 0.076(2) 0.0494(18) 0.0473(19) 0.0117(15) -0.0285(17) -0.0376(18)
C20 0.052(2) 0.0387(17) 0.073(2) -0.0077(16) -0.0284(17) -0.0065(15)
C12 0.063(2) 0.0465(18) 0.062(2) 0.0057(16) -0.0207(18) -0.0208(17)
C17 0.057(2) 0.069(2) 0.0476(19) 0.0128(17) -0.0174(16) -0.0329(19)
C11 0.077(3) 0.0438(18) 0.058(2) 0.0021(15) -0.0239(18) -0.0238(18)
C9 0.080(2) 0.060(2) 0.0417(18) 0.0037(15) -0.0204(17) -0.0410(19)
C18 0.094(3) 0.052(2) 0.072(3) 0.0146(18) -0.041(2) -0.042(2)
C19 0.083(3) 0.0331(17) 0.098(3) 0.0003(18) -0.047(2) -0.0049(18)
C24 0.064(2) 0.074(3) 0.053(2) 0.0040(19) -0.0089(18) 0.015(2)
C21A 0.045(3) 0.060(4) 0.087(5) -0.010(4) -0.030(3) 0.009(3)
C23 0.0412(18) 0.069(2) 0.0435(18) -0.0019(16) -0.0042(14) -0.0061(16)
C22A 0.052(4) 0.143(8) 0.128(7) 0.030(6) 0.023(5) 0.010(5)
C22 0.063(6) 0.053(6) 0.091(8) -0.003(5) -0.007(6) -0.009(5)
C21 0.049(5) 0.059(6) 0.069(7) -0.006(5) -0.040(5) 0.010(4)

loop_
_atom_type_symbol
_atom_type_description
_atom_type_scat_dispersion_real
_atom_type_scat_dispersion_imag
_atom_type_scat_source
C C 0.0033 0.0016 'International Tables Vol C Tables 4.2.6.8 and 6.1.1.4'
H H 0.0000 0.0000 'International Tables Vol C Tables 4.2.6.8 and 6.1.1.4'
N N 0.0061 0.0033 'International Tables Vol C Tables 4.2.6.8 and 6.1.1.4'

loop_
_geom_angle_atom_site_label_1
_geom_angle_atom_site_label_2
_geom_angle_atom_site_label_3
_geom_angle
_geom_angle_site_symmetry_1
C3 N2 C7 117.8(2) .
C2 N1 C15 119.7(2) .
C8 N3 C10 120.5(3) .
N2 C7 C6 122.5(3) .
N2 C7 C8 116.0(2) .
C6 C7 C8 121.5(2) .
N1 C2 C3 116.7(3) .
N1 C2 C1 125.4(3) .
C1 C2 C3 117.9(2) .
N2 C3 C2 116.0(2) .
N2 C3 C4 122.7(3) .
C4 C3 C2 121.3(2) .
C16 C15 N1 117.7(3) .
C20 C15 N1 120.3(3) .
C20 C15 C16 121.8(3) .
C7 C6 H6 120.4 .
C5 C6 C7 119.2(3) .
C5 C6 H6 120.4 .
C3 C4 H4 120.7 .
C5 C4 C3 118.7(3) .
C5 C4 H4 120.7 .
N3 C8 C7 116.4(3) .
N3 C8 C9 125.2(3) .
C9 C8 C7 118.4(2) .
C6 C5 C4 119.1(3) .
C6 C5 H5 120.5 .
C4 C5 H5 120.5 .
C13 C13 C10 118.9(4) 2_776
C13 C13 C14 118.9(4) 2_776
C10 C13 C14 122.2(3) .
C15 C16 C23 121.3(3) .
C17 C16 C15 117.7(3) .
C17 C16 C23 120.9(3) .
C13 C10 N3 117.8(3) .
C11 C10 N3 121.8(3) .
C11 C10 C13 120.3(3) .
C2 C1 H1A 109.5 .
C2 C1 H1B 109.5 .
C2 C1 H1C 109.5 .
H1A C1 H1B 109.5 .
H1A C1 H1C 109.5 .
H1B C1 H1C 109.5 .
C13 C14 H14 120.0 .
C12 C14 C13 120.1(3) 2_776
C12 C14 H14 120.0 2_776
C15 C20 C19 117.5(3) .
C15 C20 C21A 124.8(4) .
C15 C20 C21 114.1(5) .
C19 C20 C21A 117.0(5) .
C19 C20 C21 127.2(5) .
C14 C12 H12 119.7 2_776
C14 C12 C11 120.5(3) 2_776
C11 C12 H12 119.7 .
C16 C17 H17 119.3 .
C18 C17 C16 121.3(3) .
C18 C17 H17 119.3 .
C10 C11 C12 121.3(3) .
C10 C11 H11 119.3 .
C12 C11 H11 119.3 .
C8 C9 H9A 109.5 .
C8 C9 H9B 109.5 .
C8 C9 H9C 109.5 .
H9A C9 H9B 109.5 .
H9A C9 H9C 109.5 .
H9B C9 H9C 109.5 .
C17 C18 H18 120.0 .
C19 C18 C17 120.1(3) .
C19 C18 H18 120.0 .
C20 C19 H19 119.2 .
C18 C19 C20 121.5(3) .
C18 C19 H19 119.2 .
H24A C24 H24B 109.5 .
H24A C24 H24C 109.5 .
H24B C24 H24C 109.5 .
C23 C24 H24A 109.5 .
C23 C24 H24B 109.5 .
C23 C24 H24C 109.5 .
C20 C21A H21A 110.8 .
C20 C21A H21B 110.8 .
C20 C21A C22A 104.8(5) .
H21A C21A H21B 108.9 .
C22A C21A H21A 110.8 .
C22A C21A H21B 110.8 .
C16 C23 C24 111.6(3) .
C16 C23 H23A 109.3 .
C16 C23 H23B 109.3 .
C24 C23 H23A 109.3 .
C24 C23 H23B 109.3 .
H23A C23 H23B 108.0 .
C21A C22A H22A 109.5 .
C21A C22A H22B 109.5 .
C21A C22A H22C 109.5 .
H22A C22A H22B 109.5 .
H22A C22A H22C 109.5 .
H22B C22A H22C 109.5 .
H22D C22 H22E 109.5 .
H22D C22 H22F 109.5 .
H22E C22 H22F 109.5 .
C21 C22 H22D 109.5 .
C21 C22 H22E 109.5 .
C21 C22 H22F 109.5 .
C20 C21 H21C 107.3 .
C20 C21 H21D 107.3 .
C22 C21 C20 120.2(9) .
C22 C21 H21C 107.3 .
C22 C21 H21D 107.3 .
H21C C21 H21D 106.9 .

loop_
_geom_bond_atom_site_label_1
_geom_bond_atom_site_label_2
_geom_bond_distance
_geom_bond_site_symmetry_2
N2 C7 1.348(3) .
N2 C3 1.347(3) .
N1 C2 1.279(3) .
N1 C15 1.435(3) .
N3 C8 1.277(4) .
N3 C10 1.429(4) .
C7 C6 1.386(4) .
C7 C8 1.496(4) .
C2 C3 1.501(4) .
C2 C1 1.495(4) .
C3 C4 1.390(4) .
C15 C16 1.399(4) .
C15 C20 1.395(4) .
C6 H6 0.9300 .
C6 C5 1.381(4) .
C4 H4 0.9300 .
C4 C5 1.384(4) .
C8 C9 1.490(4) .
C5 H5 0.9300 .
C13 C13 1.422(5) 2_776
C13 C10 1.425(5) .
C13 C14 1.425(5) .
C16 C17 1.391(4) .
C16 C23 1.503(4) .
C10 C11 1.357(5) .
C1 H1A 0.9600 .
C1 H1B 0.9600 .
C1 H1C 0.9600 .
C14 H14 0.9300 .
C14 C12 1.373(5) 2_776
C20 C19 1.397(4) .
C20 C21A 1.502(6) .
C20 C21 1.543(9) .
C12 H12 0.9300 .
C12 C11 1.397(4) .
C17 H17 0.9300 .
C17 C18 1.371(5) .
C11 H11 0.9300 .
C9 H9A 0.9600 .
C9 H9B 0.9600 .
C9 H9C 0.9600 .
C18 H18 0.9300 .
C18 C19 1.364(6) .
C19 H19 0.9300 .
C24 H24A 0.9600 .
C24 H24B 0.9600 .
C24 H24C 0.9600 .
C24 C23 1.523(4) .
C21A H21A 0.9700 .
C21A H21B 0.9700 .
C21A C22A 1.531(8) .
C23 H23A 0.9700 .
C23 H23B 0.9700 .
C22A H22A 0.9600 .
C22A H22B 0.9600 .
C22A H22C 0.9600 .
C22 H22D 0.9600 .
C22 H22E 0.9600 .
C22 H22F 0.9600 .
C22 C21 1.534(9) .
C21 H21C 0.9700 .
C21 H21D 0.9700 .
